data_7130617
loop_
_publ_author_name
'Dhaka, Arun'
'Jeannin, olivier'
'Aubert, Emmanuel'
'Espinosa, Enrique'
'Fourmigu\'e, Marc'
'Jeon, Ie-Rang'

_publ_section_title
;
 N-chlorobenzimidazoles as efficient and structurally diverse amphoteric
 halogen bond donors in crystal engineering
;
_journal_name_full 'Chemical Communications'
_journal_paper_doi 10.1039/D2CC03971K
_journal_year 2022
_chemical_formula_moiety 'C7 H4 Br Cl N2'
_chemical_formula_sum 'C7 H4 Br Cl N2'
_chemical_formula_weight 231.48
_space_group_IT_number 61
_space_group_name_Hall '-P 2bc 2ac'
_space_group_name_H-M_alt 'P c a b'
_symmetry_cell_setting orthorhombic
_symmetry_Int_Tables_number 61
_symmetry_space_group_name_Hall '-P 2bc 2ac'
_symmetry_space_group_name_H-M 'P c a b'
_atom_sites_solution_hydrogens geom
_atom_sites_solution_primary 'direct - structure invariant direct methods'
_atom_sites_solution_secondary 'direct - structure invariant direct methods'
_audit_conform_dict_location ftp://ftp.iucr.org/pub/cif_core.dic
_audit_conform_dict_name cif_core.dic
_audit_conform_dict_version 2.4.3
_audit_creation_date 2022-05-16T10:42:56-00:00
_audit_creation_method 'WinGX routine CIF_UPDATE'
_audit_update_record
;
2022-05-17 deposited with the CCDC.	2022-08-24 downloaded from the CCDC.
;
_cell_angle_alpha 90
_cell_angle_beta 90
_cell_angle_gamma 90
_cell_formula_units_Z 8
_cell_length_a 9.3593(11)
_cell_length_b 12.3411(18)
_cell_length_c 13.8369(19)
_cell_measurement_reflns_used 1354
_cell_measurement_temperature 296(2)
_cell_measurement_theta_max 22.51
_cell_measurement_theta_min 2.94
_cell_measurement_wavelength 0.71073
_cell_volume 1598.2(4)
_computing_cell_refinement 'Bruker APEX2 (Bruker, 2014)'
_computing_data_collection 'Bruker APEX2 (Bruker, 2014)'
_computing_data_reduction 'Bruker APEX2 (Bruker, 2014)'
_computing_molecular_graphics 'Ortep for Windows (Farrugia, 2012)'
_computing_publication_material 'WinGX publication routines (Farrugia, 2012)'
_computing_structure_refinement 'SHELXL-2014/7 (Sheldrick, 2014)'
_computing_structure_solution 'SIR-97 (Altomare et al., 1999)'
_diffrn_ambient_temperature 296(2)
_diffrn_detector 'CCD plate'
_diffrn_measured_fraction_theta_full 0.992
_diffrn_measured_fraction_theta_max 0.987
_diffrn_measurement_device_type 'APEXII, Bruker-AXS'
_diffrn_measurement_method 'CCD rotation images, thick slices'
_diffrn_orient_matrix_UB_11 0.049796
_diffrn_orient_matrix_UB_12 0.060412
_diffrn_orient_matrix_UB_13 0.03443
_diffrn_orient_matrix_UB_21 -0.026539
_diffrn_orient_matrix_UB_22 -0.032943
_diffrn_orient_matrix_UB_23 0.063541
_diffrn_orient_matrix_UB_31 0.09073
_diffrn_orient_matrix_UB_32 -0.042792
_diffrn_orient_matrix_UB_33 -0.00031
_diffrn_radiation_probe x-ray
_diffrn_radiation_source 'fine-focus sealed tube'
_diffrn_radiation_type MoK\a
_diffrn_radiation_wavelength 0.71073
_diffrn_reflns_av_R_equivalents 0.0661
_diffrn_reflns_av_unetI/netI 0.0815
_diffrn_reflns_Laue_measured_fraction_full 0.992
_diffrn_reflns_Laue_measured_fraction_max 0.987
_diffrn_reflns_limit_h_max 7
_diffrn_reflns_limit_h_min -12
_diffrn_reflns_limit_k_max 16
_diffrn_reflns_limit_k_min -14
_diffrn_reflns_limit_l_max 9
_diffrn_reflns_limit_l_min -17
_diffrn_reflns_number 6487
_diffrn_reflns_point_group_measured_fraction_full 0.992
_diffrn_reflns_point_group_measured_fraction_max 0.987
_diffrn_reflns_theta_full 25.242
_diffrn_reflns_theta_max 27.516
_diffrn_reflns_theta_min 2.944
_diffrn_standards_number 0
_exptl_absorpt_coefficient_mu 5.406
_exptl_absorpt_correction_T_max 0.806
_exptl_absorpt_correction_T_min 0.464
_exptl_absorpt_correction_type multi-scan
_exptl_absorpt_process_details
;
  [Sheldrick, G.M. (2014). SADABS Bruker AXS Inc., Madison, Wisconsin, USA]
;
_exptl_crystal_colour colorless
_exptl_crystal_density_diffrn 1.924
_exptl_crystal_density_method 'not measured'
_exptl_crystal_description prism
_exptl_crystal_F_000 896
_exptl_crystal_size_max 0.15
_exptl_crystal_size_mid 0.12
_exptl_crystal_size_min 0.04
_refine_diff_density_max 0.542
_refine_diff_density_min -0.54
_refine_diff_density_rms 0.098
_refine_ls_extinction_method none
_refine_ls_goodness_of_fit_ref 0.983
_refine_ls_hydrogen_treatment constr
_refine_ls_matrix_type full
_refine_ls_number_constraints 0
_refine_ls_number_parameters 100
_refine_ls_number_reflns 1807
_refine_ls_number_restraints 0
_refine_ls_restrained_S_all 0.983
_refine_ls_R_factor_all 0.1036
_refine_ls_R_factor_gt 0.047
_refine_ls_shift/su_max 0
_refine_ls_shift/su_mean 0
_refine_ls_structure_factor_coef Fsqd
_refine_ls_weighting_details 'w=1/[\s^2^(Fo^2^)+(0.0325P)^2^] where P=(Fo^2^+2Fc^2^)/3'
_refine_ls_weighting_scheme calc
_refine_ls_wR_factor_gt 0.0728
_refine_ls_wR_factor_ref 0.0851
_reflns_Friedel_coverage 0
_reflns_number_gt 1085
_reflns_number_total 1807
_reflns_threshold_expression 'I > 2\s(I)'
_cod_data_source_file d2cc03971k2.cif
_cod_data_source_block shelx_CCDC2
_cod_database_code 7130617

loop_
_symmetry_equiv_pos_as_xyz
'x, y, z'
'-x, -y+1/2, z+1/2'
'x+1/2, -y, -z+1/2'
'-x+1/2, y+1/2, -z'
'-x, -y, -z'
'x, y-1/2, -z-1/2'
'-x-1/2, y, z-1/2'
'x-1/2, -y-1/2, z'

loop_
_atom_site_label
_atom_site_type_symbol
_atom_site_fract_x
_atom_site_fract_y
_atom_site_fract_z
_atom_site_U_iso_or_equiv
_atom_site_adp_type
_atom_site_occupancy
_atom_site_site_symmetry_order
_atom_site_calc_flag
_atom_site_refinement_flags_posn
_atom_site_refinement_flags_adp
_atom_site_refinement_flags_occupancy
_atom_site_disorder_assembly
_atom_site_disorder_group
C1 C 0.0814(4) 0.1987(3) 0.1063(3) 0.0281(10) Uani 1 1 d . . . . .
C2 C 0.0780(4) 0.0871(3) 0.1146(3) 0.0292(10) Uani 1 1 d . . . . .
C3 C -0.0151(4) 0.0387(4) 0.1790(3) 0.0424(12) Uani 1 1 d . . . . .
H3 H -0.0189 -0.0363 0.1858 0.051 Uiso 1 1 calc R U . . .
C4 C -0.1021(4) 0.1053(4) 0.2328(3) 0.0496(13) Uani 1 1 d . . . . .
H4 H -0.1673 0.0749 0.2757 0.06 Uiso 1 1 calc R U . . .
C5 C -0.0944(4) 0.2170(5) 0.2243(4) 0.0500(13) Uani 1 1 d . . . . .
H5 H -0.153 0.2593 0.2632 0.06 Uiso 1 1 calc R U . . .
C6 C -0.0037(4) 0.2677(4) 0.1605(3) 0.0411(12) Uani 1 1 d . . . . .
H6 H 0.0003 0.3427 0.1542 0.049 Uiso 1 1 calc R U . . .
C7 C 0.2310(4) 0.1206(3) 0.0050(3) 0.0316(10) Uani 1 1 d . . . . .
N1 N 0.1793(3) 0.2191(3) 0.0333(3) 0.0323(9) Uani 1 1 d . . . . .
N2 N 0.1749(3) 0.0397(3) 0.0506(3) 0.0343(9) Uani 1 1 d . . . . .
Cl1 Cl 0.23780(9) 0.34218(8) -0.00365(8) 0.0354(3) Uani 1 1 d . . . . .
Br1 Br 0.36623(4) 0.11049(4) -0.09300(3) 0.04620(19) Uani 1 1 d . . . . .

loop_
_atom_site_aniso_label
_atom_site_aniso_U_11
_atom_site_aniso_U_22
_atom_site_aniso_U_33
_atom_site_aniso_U_23
_atom_site_aniso_U_13
_atom_site_aniso_U_12
C1 0.0293(18) 0.029(2) 0.026(3) -0.0061(19) -0.0025(19) -0.0028(18)
C2 0.0294(19) 0.029(3) 0.029(3) 0.0008(19) -0.0063(19) -0.0014(17)
C3 0.041(2) 0.046(3) 0.040(3) 0.010(2) -0.009(2) -0.012(2)
C4 0.037(2) 0.076(4) 0.035(3) 0.002(3) 0.001(2) -0.012(3)
C5 0.043(3) 0.077(4) 0.029(3) -0.014(3) 0.000(2) 0.006(3)
C6 0.044(3) 0.038(3) 0.041(3) -0.010(2) -0.009(2) 0.004(2)
C7 0.031(2) 0.030(2) 0.034(3) -0.001(2) -0.0009(19) -0.0009(19)
N1 0.0321(16) 0.0188(19) 0.046(3) 0.0004(17) 0.0032(17) -0.0010(14)
N2 0.0370(18) 0.020(2) 0.046(3) 0.0011(18) -0.0005(18) -0.0037(15)
Cl1 0.0367(5) 0.0245(5) 0.0451(7) 0.0032(5) -0.0054(5) -0.0032(4)
Br1 0.0402(3) 0.0458(3) 0.0525(4) -0.0026(3) 0.0129(2) 0.0020(2)

loop_
_atom_type_symbol
_atom_type_description
_atom_type_scat_dispersion_real
_atom_type_scat_dispersion_imag
_atom_type_scat_source
C C 0.0033 0.0016 'International Tables Vol C Tables 4.2.6.8 and 6.1.1.4'
H H 0 0 'International Tables Vol C Tables 4.2.6.8 and 6.1.1.4'
N N 0.0061 0.0033 'International Tables Vol C Tables 4.2.6.8 and 6.1.1.4'
Cl Cl 0.1484 0.1585 'International Tables Vol C Tables 4.2.6.8 and 6.1.1.4'
Br Br -0.2901 2.4595 'International Tables Vol C Tables 4.2.6.8 and 6.1.1.4'

loop_
_geom_angle_atom_site_label_1
_geom_angle_atom_site_label_2
_geom_angle_atom_site_label_3
_geom_angle
_geom_angle_site_symmetry_1
_geom_angle_site_symmetry_3
_geom_angle_publ_flag
C2 C1 N1 104.9(3) . . ?
C2 C1 C6 123.6(4) . . ?
N1 C1 C6 131.4(4) . . ?
C1 C2 C3 120.0(4) . . ?
C1 C2 N2 110.4(3) . . ?
C3 C2 N2 129.6(4) . . ?
C4 C3 C2 117.6(4) . . ?
C4 C3 H3 121.2 . . ?
C2 C3 H3 121.2 . . ?
C3 C4 C5 121.2(4) . . ?
C3 C4 H4 119.4 . . ?
C5 C4 H4 119.4 . . ?
C6 C5 C4 122.7(4) . . ?
C6 C5 H5 118.7 . . ?
C4 C5 H5 118.7 . . ?
C5 C6 C1 115.0(4) . . ?
C5 C6 H6 122.5 . . ?
C1 C6 H6 122.5 . . ?
N2 C7 N1 113.8(4) . . ?
N2 C7 Br1 125.5(3) . . ?
N1 C7 Br1 120.7(3) . . ?
C7 N1 C1 106.3(3) . . ?
C7 N1 Cl1 126.7(3) . . ?
C1 N1 Cl1 126.6(3) . . ?
C7 N2 C2 104.5(3) . . ?

loop_
_geom_bond_atom_site_label_1
_geom_bond_atom_site_label_2
_geom_bond_distance
_geom_bond_site_symmetry_2
_geom_bond_publ_flag
C1 C2 1.382(5) . ?
C1 N1 1.387(5) . ?
C1 C6 1.387(5) . ?
C2 C3 1.383(5) . ?
C2 N2 1.396(5) . ?
C3 C4 1.376(6) . ?
C3 H3 0.93 . ?
C4 C5 1.384(7) . ?
C4 H4 0.93 . ?
C5 C6 1.376(6) . ?
C5 H5 0.93 . ?
C6 H6 0.93 . ?
C7 N2 1.292(5) . ?
C7 N1 1.366(5) . ?
C7 Br1 1.859(4) . ?
N1 Cl1 1.693(3) . ?

loop_
_geom_torsion_atom_site_label_1
_geom_torsion_atom_site_label_2
_geom_torsion_atom_site_label_3
_geom_torsion_atom_site_label_4
_geom_torsion
_geom_torsion_site_symmetry_1
_geom_torsion_site_symmetry_2
_geom_torsion_site_symmetry_3
_geom_torsion_site_symmetry_4
_geom_torsion_publ_flag
N1 C1 C2 C3 -177.0(4) . . . . ?
C6 C1 C2 C3 0.8(6) . . . . ?
N1 C1 C2 N2 1.9(4) . . . . ?
C6 C1 C2 N2 179.7(4) . . . . ?
C1 C2 C3 C4 0.1(6) . . . . ?
N2 C2 C3 C4 -178.6(4) . . . . ?
C2 C3 C4 C5 -1.4(6) . . . . ?
C3 C4 C5 C6 1.9(7) . . . . ?
C4 C5 C6 C1 -0.9(6) . . . . ?
C2 C1 C6 C5 -0.4(6) . . . . ?
N1 C1 C6 C5 176.9(4) . . . . ?
N2 C7 N1 C1 1.3(5) . . . . ?
Br1 C7 N1 C1 179.7(3) . . . . ?
N2 C7 N1 Cl1 174.5(3) . . . . ?
Br1 C7 N1 Cl1 -7.0(5) . . . . ?
C2 C1 N1 C7 -1.8(4) . . . . ?
C6 C1 N1 C7 -179.4(4) . . . . ?
C2 C1 N1 Cl1 -175.1(3) . . . . ?
C6 C1 N1 Cl1 7.3(6) . . . . ?
N1 C7 N2 C2 -0.1(5) . . . . ?
Br1 C7 N2 C2 -178.5(3) . . . . ?
C1 C2 N2 C7 -1.1(4) . . . . ?
C3 C2 N2 C7 177.6(4) . . . . ?
